data_9013437
loop_
_publ_author_name
'Sleight, A. W.'
'Chen, H.-Y.'
'Ferretti, A.'
'Cox, D. E.'

_publ_section_title
;
 Crystal growth and structure of BiVO4
 Sample: T = 295 K
;
_journal_name_full 'Materials Research Bulletin'
_journal_page_first 1571
_journal_page_last 1581
_journal_paper_doi 10.1016/0025-5408(72)90227-9
_journal_volume 14
_journal_year 1979
_chemical_compound_source Synthetic
_chemical_formula_sum 'Bi O4 V'
_chemical_name_mineral Clinobisvanite
_space_group_IT_number 15
_symmetry_space_group_name_Hall '-I 2b'
_symmetry_space_group_name_H-M 'I 1 1 2/b'
_cell_angle_alpha 90
_cell_angle_beta 90
_cell_angle_gamma 90.387
_cell_length_a 5.1935
_cell_length_b 5.0898
_cell_length_c 11.6972
_cell_formula_units_Z 4
_cell_volume 309.195
_database_code_amcsd 0014280
_diffrn_ambient_temperature 295
_exptl_crystal_density_diffrn 6.958
_cod_original_formula_sum 'Bi V O4'
_cod_database_code 9013437

loop_
_space_group_symop_operation_xyz
x,y,z
1/2+x,1/2+y,1/2+z
-x,1/2-y,z
1/2-x,-y,1/2+z
x,1/2+y,-z
1/2+x,+y,1/2-z
-x,-y,-z
1/2-x,1/2-y,1/2-z

loop_
_atom_site_label
_atom_site_fract_x
_atom_site_fract_y
_atom_site_fract_z
_atom_site_U_iso_or_equiv
Bi 0.00000 0.25000 0.63350 0.01013
V 0.00000 0.25000 0.13000 -0.00380
O1 0.14650 0.50770 0.20820 0.01077
O2 0.26060 0.38100 0.44930 0.01077

loop_
_cod_related_entry_id
_cod_related_entry_database
_cod_related_entry_code
1 AMCSD 0014280
